data_4503596
loop_
_publ_author_name
'Yi, Chenyi'
'Blum, Carmen'
'Liu, Shi-Xia'
'Ran, Ying-Fen'
'Frei, Gabriela'
'Neels, Antonia'
'Stoeckli-Evans, Helen'
'Calzaferri, Gion'
'Leutwyler, Samuel'
'Decurtins, Silvio'

_publ_section_title
;
 A Layered Red-Emitting Chromophoric Organic Salt
;
_journal_issue 8
_journal_name_full 'Crystal Growth &amp; Design'
_journal_page_first 3004
_journal_paper_doi 10.1021/cg800122v
_journal_volume 8
_journal_year 2008
_chemical_formula_moiety 'C29 H42 N6 0.5(C H4 O)'
_chemical_formula_sum 'C29.5 H44 N6 O0.5'
_chemical_formula_weight 490.71
_chemical_name_systematic
; 
 ? 
;
_space_group_IT_number 14
_symmetry_cell_setting monoclinic
_symmetry_space_group_name_Hall '-P 2ybc'
_symmetry_space_group_name_H-M 'P 1 21/c 1'
_atom_sites_solution_hydrogens geom
_atom_sites_solution_primary direct
_atom_sites_solution_secondary difmap
_audit_creation_method SHELXL-97
_cell_angle_alpha 90.00
_cell_angle_beta 116.585(5)
_cell_angle_gamma 90.00
_cell_formula_units_Z 8
_cell_length_a 21.8351(15)
_cell_length_b 15.5180(6)
_cell_length_c 19.7104(12)
_cell_measurement_reflns_used 19439
_cell_measurement_temperature 173(2)
_cell_measurement_theta_max 26.01
_cell_measurement_theta_min 1.68
_cell_volume 5972.5(6)
_computing_cell_refinement 'X-Area V1.35'
_computing_data_collection 'X-Area V1.35 (Stoe & Cie, 2006)'
_computing_data_reduction 'X-RED32 V1.31 (Stoe & Cie, 2006)'
_computing_molecular_graphics 'PLATON  (Spek, 2003)'
_computing_publication_material SHELXL-97
_computing_structure_refinement 'SHELXL-97 (Sheldrick, 1997)'
_computing_structure_solution 'SHELXS-97 (Sheldrick, 1997)'
_diffrn_ambient_temperature 173(2)
_diffrn_detector_area_resol_mean 6.67
_diffrn_measured_fraction_theta_full 1.000
_diffrn_measured_fraction_theta_max 0.988
_diffrn_measurement_device_type 'STOE IPDS-2'
_diffrn_measurement_method 'phi + omega scans'
_diffrn_radiation_monochromator graphite
_diffrn_radiation_source 'fine-focus sealed tube'
_diffrn_radiation_type MoK\a
_diffrn_radiation_wavelength 0.71073
_diffrn_reflns_av_R_equivalents 0.0601
_diffrn_reflns_av_sigmaI/netI 0.0609
_diffrn_reflns_limit_h_max 26
_diffrn_reflns_limit_h_min -26
_diffrn_reflns_limit_k_max 17
_diffrn_reflns_limit_k_min -18
_diffrn_reflns_limit_l_max 24
_diffrn_reflns_limit_l_min -23
_diffrn_reflns_number 44233
_diffrn_reflns_theta_full 25.00
_diffrn_reflns_theta_max 25.72
_diffrn_reflns_theta_min 1.68
_diffrn_standards_decay_% 0
_diffrn_standards_number 0
_exptl_absorpt_coefficient_mu 0.067
_exptl_absorpt_correction_T_max 0.991
_exptl_absorpt_correction_T_min 0.949
_exptl_absorpt_correction_type multi-scan
_exptl_absorpt_process_details 'MULscanABS in PLATON; Spek, 2003)'
_exptl_crystal_colour red
_exptl_crystal_density_diffrn 1.091
_exptl_crystal_density_meas ?
_exptl_crystal_density_method 'not measured'
_exptl_crystal_description rod
_exptl_crystal_F_000 2136
_exptl_crystal_size_max 0.50
_exptl_crystal_size_mid 0.40
_exptl_crystal_size_min 0.24
_refine_diff_density_max 0.643
_refine_diff_density_min -0.487
_refine_diff_density_rms 0.038
_refine_ls_extinction_coef 0.0012(3)
_refine_ls_extinction_expression Fc^*^=kFc[1+0.001xFc^2^\l^3^/sin(2\q)]^-1/4^
_refine_ls_extinction_method SHELXL
_refine_ls_goodness_of_fit_ref 0.938
_refine_ls_hydrogen_treatment mixed
_refine_ls_matrix_type full
_refine_ls_number_parameters 674
_refine_ls_number_reflns 11259
_refine_ls_number_restraints 0
_refine_ls_restrained_S_all 0.938
_refine_ls_R_factor_all 0.1173
_refine_ls_R_factor_gt 0.0612
_refine_ls_shift/su_max 0.002
_refine_ls_shift/su_mean <0.001
_refine_ls_structure_factor_coef Fsqd
_refine_ls_weighting_details 'calc w=1/[\s^2^(Fo^2^)+(0.0899P)^2^] where P=(Fo^2^+2Fc^2^)/3'
_refine_ls_weighting_scheme calc
_refine_ls_wR_factor_gt 0.1444
_refine_ls_wR_factor_ref 0.1656
_reflns_number_gt 6253
_reflns_number_total 11259
_reflns_threshold_expression I>2sigma(I)
_cod_data_source_file cg800122v-file001.cif
_cod_data_source_block compound1
_cod_depositor_comments
;
The following automatic conversions were performed:

'_exptl_crystal_density_meas' value 'none' was changed to '?' - the
value is perceived as not measured.

Automatic conversion script
Id: cif_fix_values 3008 2015-01-20 13:52:24Z robertas 
;
_cod_original_sg_symbol_H-M 'P 21/c'
_cod_original_formula_sum 'C29.50 H44 N6 O0.50'
_cod_database_code 4503596

loop_
_symmetry_equiv_pos_site_id
_symmetry_equiv_pos_as_xyz
1 x,y,z
2 -x,1/2+y,1/2-z
3 -x,-y,-z
4 x,1/2-y,1/2+z

loop_
_atom_site_aniso_label
_atom_site_aniso_U_11
_atom_site_aniso_U_22
_atom_site_aniso_U_33
_atom_site_aniso_U_23
_atom_site_aniso_U_13
_atom_site_aniso_U_12
N11 0.0495(12) 0.0407(12) 0.0379(11) -0.0032(10) 0.0210(10) 0.0031(10)
C27 0.0476(15) 0.0412(15) 0.0491(15) -0.0025(12) 0.0230(13) 0.0005(12)
C28 0.0619(17) 0.0471(17) 0.0511(16) -0.0033(13) 0.0297(14) -0.0002(13)
C29 0.0575(17) 0.0557(18) 0.072(2) 0.0053(15) 0.0395(16) 0.0055(14)
C30 0.095(3) 0.078(2) 0.090(2) 0.009(2) 0.067(2) 0.011(2)
C31 0.0599(16) 0.0354(14) 0.0381(14) -0.0038(11) 0.0251(13) -0.0038(12)
C32 0.0528(15) 0.0479(16) 0.0448(15) -0.0001(13) 0.0214(13) -0.0071(13)
C33 0.0641(18) 0.0566(19) 0.0551(17) -0.0138(15) 0.0253(15) -0.0142(15)
C34 0.0532(18) 0.082(3) 0.065(2) -0.0171(18) 0.0148(16) -0.0122(16)
C35 0.0493(15) 0.0487(16) 0.0413(14) -0.0101(12) 0.0202(12) 0.0023(12)
C36 0.0587(17) 0.0585(19) 0.0488(16) -0.0076(14) 0.0286(14) 0.0003(14)
C37 0.074(2) 0.076(2) 0.069(2) -0.0175(17) 0.0462(18) -0.0017(17)
C38 0.097(3) 0.112(3) 0.073(2) -0.022(2) 0.060(2) -0.015(2)
C39 0.0598(17) 0.0556(18) 0.0415(15) 0.0018(13) 0.0231(13) 0.0178(14)
C40 0.065(2) 0.085(3) 0.0507(18) -0.0180(17) 0.0113(16) 0.0170(18)
C41 0.069(2) 0.084(3) 0.087(2) -0.023(2) 0.032(2) 0.0072(19)
C42 0.0550(19) 0.084(3) 0.085(2) -0.016(2) 0.0192(18) 0.0083(17)
N12 0.0470(11) 0.0336(11) 0.0413(11) 0.0010(9) 0.0220(10) 0.0038(9)
C43 0.0556(16) 0.0343(14) 0.0484(15) 0.0059(12) 0.0276(13) 0.0140(12)
C44 0.0503(16) 0.0491(17) 0.0561(17) 0.0044(14) 0.0234(14) 0.0102(13)
C45 0.0662(19) 0.058(2) 0.0562(18) -0.0020(15) 0.0155(16) 0.0195(15)
C46 0.064(2) 0.074(2) 0.074(2) -0.0053(19) 0.0090(18) 0.0192(18)
C47 0.0457(14) 0.0364(14) 0.0407(13) -0.0021(11) 0.0212(12) 0.0076(11)
C48 0.0553(15) 0.0409(15) 0.0438(14) 0.0034(12) 0.0258(13) 0.0057(12)
C49 0.0607(17) 0.0462(17) 0.0568(17) -0.0016(13) 0.0362(14) 0.0027(13)
C50 0.076(2) 0.064(2) 0.0613(18) -0.0032(16) 0.0442(17) -0.0014(16)
C51 0.0506(14) 0.0335(14) 0.0453(14) 0.0039(11) 0.0252(12) 0.0013(11)
C52 0.0526(15) 0.0412(15) 0.0508(15) -0.0004(12) 0.0291(13) 0.0038(12)
C53 0.0604(17) 0.0499(17) 0.0615(18) 0.0019(14) 0.0391(15) 0.0039(13)
C54 0.088(2) 0.071(2) 0.078(2) 0.0081(18) 0.058(2) 0.0125(18)
C55 0.0532(15) 0.0366(14) 0.0473(15) -0.0030(12) 0.0276(13) -0.0034(12)
C56 0.0515(16) 0.0435(16) 0.0480(15) -0.0014(12) 0.0218(13) -0.0028(12)
C57 0.0576(17) 0.0520(18) 0.0585(18) -0.0056(15) 0.0197(15) -0.0062(14)
C58 0.0577(18) 0.064(2) 0.0634(19) -0.0076(16) 0.0171(16) -0.0092(15)
N1 0.0401(11) 0.0591(15) 0.0396(11) 0.0045(10) 0.0201(10) 0.0064(10)
N2 0.0416(13) 0.0880(19) 0.0353(12) -0.0080(12) 0.0167(11) -0.0133(12)
N3 0.0407(12) 0.0538(14) 0.0314(11) -0.0036(10) 0.0196(11) -0.0027(10)
N4 0.0545(16) 0.080(2) 0.0609(16) 0.0087(14) 0.0286(13) -0.0069(13)
N5 0.0692(15) 0.0568(15) 0.0349(13) -0.0011(11) 0.0270(11) 0.0054(12)
C1 0.0393(13) 0.0354(14) 0.0308(12) 0.0005(10) 0.0162(10) -0.0009(10)
C2 0.0426(13) 0.0464(15) 0.0283(12) -0.0026(11) 0.0136(10) -0.0003(11)
C3 0.0355(12) 0.0459(15) 0.0337(12) 0.0017(11) 0.0119(11) -0.0001(11)
C4 0.0364(12) 0.0382(14) 0.0328(12) 0.0027(10) 0.0173(10) 0.0028(10)
C5 0.0412(12) 0.0289(12) 0.0282(11) 0.0001(10) 0.0157(10) -0.0012(10)
C6 0.0345(12) 0.0370(14) 0.0293(11) -0.0008(10) 0.0148(10) -0.0043(10)
C7 0.0390(13) 0.0442(15) 0.0321(12) 0.0014(11) 0.0171(10) -0.0017(11)
C8 0.0436(13) 0.0406(15) 0.0332(12) 0.0020(11) 0.0185(11) 0.0026(11)
C9 0.0494(14) 0.0439(15) 0.0304(12) 0.0028(11) 0.0214(11) 0.0038(12)
C10 0.0561(17) 0.0496(16) 0.0378(13) 0.0053(12) 0.0281(13) 0.0025(13)
C11 0.0526(14) 0.0393(15) 0.0397(15) 0.0024(11) 0.0280(12) 0.0065(12)
C12 0.0385(12) 0.0392(14) 0.0318(12) 0.0032(11) 0.0136(11) 0.0017(11)
C13 0.0459(15) 0.0492(16) 0.0292(12) -0.0060(11) 0.0225(12) -0.0094(12)
N6 0.0539(14) 0.0859(19) 0.0449(13) 0.0076(13) 0.0301(12) 0.0079(13)
N7 0.0469(14) 0.0669(16) 0.0423(12) -0.0016(11) 0.0246(11) -0.0019(11)
N8 0.0373(12) 0.0678(16) 0.0322(11) -0.0020(11) 0.0194(10) -0.0027(11)
N9 0.0729(19) 0.074(2) 0.0704(18) 0.0018(15) 0.0433(15) 0.0103(15)
N10 0.109(2) 0.093(2) 0.0405(15) 0.0017(14) 0.0336(15) 0.0363(18)
C14 0.0485(14) 0.0372(14) 0.0348(13) -0.0002(11) 0.0237(11) -0.0025(11)
C15 0.0450(14) 0.0540(17) 0.0322(12) 0.0000(12) 0.0171(11) -0.0009(12)
C16 0.0399(13) 0.0530(17) 0.0383(13) 0.0020(12) 0.0184(11) 0.0003(12)
C17 0.0405(13) 0.0460(15) 0.0347(12) 0.0014(11) 0.0212(11) -0.0022(11)
C18 0.0426(13) 0.0360(14) 0.0338(12) 0.0009(10) 0.0207(11) -0.0048(11)
C19 0.0412(13) 0.0372(14) 0.0345(12) 0.0021(11) 0.0213(11) -0.0011(10)
C20 0.0474(13) 0.0407(15) 0.0365(13) 0.0004(11) 0.0220(11) -0.0024(11)
C21 0.0546(14) 0.0367(14) 0.0381(13) 0.0035(11) 0.0252(12) 0.0031(12)
C22 0.0622(17) 0.0423(15) 0.0369(14) 0.0040(12) 0.0283(13) 0.0100(12)
C23 0.075(2) 0.0432(16) 0.0474(16) 0.0018(13) 0.0412(16) 0.0091(14)
C24 0.0765(19) 0.0531(18) 0.0442(17) 0.0092(14) 0.0347(15) 0.0228(15)
C25 0.0400(13) 0.0550(17) 0.0378(13) 0.0061(12) 0.0186(12) 0.0016(12)
C26 0.0444(15) 0.0417(15) 0.0340(13) -0.0002(11) 0.0226(11) -0.0027(11)
O60 0.0937(19) 0.101(2) 0.118(2) 0.0176(18) 0.0387(18) -0.0139(16)
C61 0.091(3) 0.193(5) 0.081(3) -0.035(3) 0.056(2) -0.025(3)

loop_
_atom_site_label
_atom_site_type_symbol
_atom_site_thermal_displace_type
_atom_site_fract_x
_atom_site_fract_y
_atom_site_fract_z
_atom_site_occupancy
_atom_site_U_iso_or_equiv
_atom_site_calc_flag
_atom_site_refinement_flags
N11 N Uani 0.57015(10) 0.25265(13) 0.09861(11) 1.000 0.0422(7) . .
C27 C Uani 0.59332(13) 0.31545(17) 0.05549(15) 1.000 0.0455(9) . .
C28 C Uani 0.62400(15) 0.27497(18) 0.00730(16) 1.000 0.0517(10) . .
C29 C Uani 0.64801(15) 0.3423(2) -0.03089(18) 1.000 0.0578(11) . .
C30 C Uani 0.67653(19) 0.3034(2) -0.0808(2) 1.000 0.0781(14) . .
C31 C Uani 0.51760(13) 0.18992(16) 0.04417(14) 1.000 0.0433(8) . .
C32 C Uani 0.45385(13) 0.23188(18) -0.01636(15) 1.000 0.0487(9) . .
C33 C Uani 0.39941(15) 0.1669(2) -0.06327(17) 1.000 0.0591(10) . .
C34 C Uani 0.33511(15) 0.2107(2) -0.12095(19) 1.000 0.0711(13) . .
C35 C Uani 0.53904(13) 0.30519(18) 0.14070(15) 1.000 0.0465(9) . .
C36 C Uani 0.50993(15) 0.25366(19) 0.18478(16) 1.000 0.0536(10) . .
C37 C Uani 0.48396(17) 0.3124(2) 0.22736(19) 1.000 0.0677(12) . .
C38 C Uani 0.4549(2) 0.2643(3) 0.2731(2) 1.000 0.0858(16) . .
C39 C Uani 0.63048(14) 0.20093(19) 0.15450(15) 1.000 0.0521(10) . .
C40 C Uani 0.68746(16) 0.2545(2) 0.21620(17) 1.000 0.0723(13) . .
C41 C Uani 0.75005(17) 0.2066(3) 0.2606(2) 1.000 0.0811(14) . .
C42 C Uani 0.80647(16) 0.2576(2) 0.3183(2) 1.000 0.0792(14) . .
N12 N Uani 0.06911(10) 0.28419(13) 0.34877(11) 1.000 0.0398(6) . .
C43 C Uani 0.01247(13) 0.34300(16) 0.29545(14) 1.000 0.0445(9) . .
C44 C Uani -0.04926(13) 0.29826(19) 0.23478(16) 1.000 0.0520(10) . .
C45 C Uani -0.10006(15) 0.3639(2) 0.18206(17) 1.000 0.0646(11) . .
C46 C Uani -0.16319(17) 0.3219(2) 0.1220(2) 1.000 0.0788(12) . .
C47 C Uani 0.09499(13) 0.22738(16) 0.30450(14) 1.000 0.0402(8) . .
C48 C Uani 0.12021(14) 0.27400(17) 0.25394(15) 1.000 0.0453(8) . .
C49 C Uani 0.15328(15) 0.20880(18) 0.22274(16) 1.000 0.0509(10) . .
C50 C Uani 0.17699(16) 0.2482(2) 0.16812(17) 1.000 0.0621(11) . .
C51 C Uani 0.04274(13) 0.22410(16) 0.39099(14) 1.000 0.0417(8) . .
C52 C Uani 0.01618(14) 0.26794(18) 0.44119(15) 1.000 0.0460(9) . .
C53 C Uani -0.00937(15) 0.20185(19) 0.47941(17) 1.000 0.0529(10) . .
C54 C Uani -0.03660(18) 0.2431(2) 0.5303(2) 1.000 0.0712(12) . .
C55 C Uani 0.12603(13) 0.34103(17) 0.40416(14) 1.000 0.0438(8) . .
C56 C Uani 0.18707(13) 0.29391(18) 0.46367(15) 1.000 0.0478(9) . .
C57 C Uani 0.24290(14) 0.3565(2) 0.51311(17) 1.000 0.0584(10) . .
C58 C Uani 0.30462(15) 0.3106(2) 0.57222(18) 1.000 0.0654(11) . .
N1 N Uani 0.18784(10) 0.05254(15) 0.40526(12) 1.000 0.0454(7) . .
N2 N Uani 0.50371(11) 0.02844(18) 0.42046(12) 1.000 0.0552(9) . .
N3 N Uani 0.36411(13) 0.05425(15) 0.45289(12) 1.000 0.0407(7) . .
N4 N Uani 0.53461(13) 0.01209(18) 0.17426(14) 1.000 0.0641(10) . .
N5 N Uani 0.34914(12) -0.05191(15) -0.03485(12) 1.000 0.0523(8) . .
C1 C Uani 0.34472(11) 0.00327(15) 0.26022(12) 1.000 0.0350(8) . .
C2 C Uani 0.27285(12) -0.00756(16) 0.22203(13) 1.000 0.0400(8) . .
C3 C Uani 0.23384(12) 0.00317(16) 0.25961(13) 1.000 0.0397(8) . .
C4 C Uani 0.26248(11) 0.02519(16) 0.33670(13) 1.000 0.0351(7) . .
C5 C Uani 0.33358(11) 0.03349(15) 0.37831(12) 1.000 0.0327(7) . .
C6 C Uani 0.37335(11) 0.02196(15) 0.33835(12) 1.000 0.0334(7) . .
C7 C Uani 0.38825(12) -0.00339(16) 0.22296(13) 1.000 0.0380(8) . .
C8 C Uani 0.36622(12) -0.02347(16) 0.14865(13) 1.000 0.0386(8) . .
C9 C Uani 0.40658(12) -0.02459(17) 0.10873(13) 1.000 0.0399(8) . .
C10 C Uani 0.47708(15) -0.00450(18) 0.14431(15) 1.000 0.0452(9) . .
C11 C Uani 0.37523(13) -0.04018(17) 0.02970(14) 1.000 0.0411(8) . .
C12 C Uani 0.22064(12) 0.03951(16) 0.37412(13) 1.000 0.0373(7) . .
C13 C Uani 0.44585(13) 0.02735(17) 0.38199(13) 1.000 0.0393(8) . .
N6 N Uani 0.31511(12) 0.42769(18) 0.07088(13) 1.000 0.0586(9) . .
N7 N Uani 0.01142(12) 0.49300(16) 0.08970(12) 1.000 0.0503(8) . .
N8 N Uani 0.14079(12) 0.46096(16) 0.03276(12) 1.000 0.0443(8) . .
N9 N Uani 0.00850(15) 0.57960(18) 0.33251(16) 1.000 0.0682(11) . .
N10 N Uani 0.20693(16) 0.6085(2) 0.53626(15) 1.000 0.0808(11) . .
C14 C Uani 0.17912(12) 0.50175(16) 0.23403(13) 1.000 0.0383(8) . .
C15 C Uani 0.25055(12) 0.49135(17) 0.26792(14) 1.000 0.0438(8) . .
C16 C Uani 0.28409(13) 0.47290(18) 0.22580(14) 1.000 0.0434(8) . .
C17 C Uani 0.24843(12) 0.46344(17) 0.14678(13) 1.000 0.0388(8) . .
C18 C Uani 0.17656(12) 0.47182(16) 0.10890(13) 1.000 0.0361(8) . .
C19 C Uani 0.14312(12) 0.48902(16) 0.15451(13) 1.000 0.0360(8) . .
C20 C Uani 0.14228(13) 0.52562(16) 0.27640(13) 1.000 0.0403(8) . .
C21 C Uani 0.17240(13) 0.54717(16) 0.35115(14) 1.000 0.0415(8) . .
C22 C Uani 0.13890(14) 0.57257(17) 0.39446(14) 1.000 0.0449(9) . .
C23 C Uani 0.06785(17) 0.57720(18) 0.36191(16) 1.000 0.0501(10) . .
C24 C Uani 0.17650(16) 0.59315(19) 0.47250(16) 1.000 0.0551(10) . .
C25 C Uani 0.28553(12) 0.44411(18) 0.10484(14) 1.000 0.0438(8) . .
C26 C Uani 0.06998(13) 0.49203(16) 0.11847(13) 1.000 0.0382(8) . .
O60 O Uani 0.07431(14) -0.0323(2) 0.12767(18) 1.000 0.1075(11) . .
C61 C Uani 0.0880(2) 0.0072(4) 0.0714(2) 1.000 0.115(2) . .
H27A H Uiso 0.62770 0.35480 0.09260 1.000 0.0550 calc R
H27B H Uiso 0.55350 0.35090 0.02210 1.000 0.0550 calc R
H28A H Uiso 0.66320 0.23810 0.03980 1.000 0.0620 calc R
H28B H Uiso 0.58920 0.23780 -0.03190 1.000 0.0620 calc R
H29A H Uiso 0.68370 0.37830 0.00850 1.000 0.0690 calc R
H29B H Uiso 0.60910 0.38040 -0.06200 1.000 0.0690 calc R
H30A H Uiso 0.71830 0.27110 -0.04940 1.000 0.1170 calc R
H30B H Uiso 0.64260 0.26430 -0.11750 1.000 0.1170 calc R
H30C H Uiso 0.68720 0.34930 -0.10790 1.000 0.1170 calc R
H31A H Uiso 0.53960 0.15530 0.01900 1.000 0.0520 calc R
H31B H Uiso 0.50370 0.14980 0.07390 1.000 0.0520 calc R
H32A H Uiso 0.46670 0.26620 -0.05040 1.000 0.0580 calc R
H32B H Uiso 0.43460 0.27190 0.00820 1.000 0.0580 calc R
H33A H Uiso 0.38780 0.13090 -0.02920 1.000 0.0710 calc R
H33B H Uiso 0.41780 0.12860 -0.08990 1.000 0.0710 calc R
H34A H Uiso 0.31720 0.24930 -0.09480 1.000 0.1070 calc R
H34B H Uiso 0.34600 0.24410 -0.15640 1.000 0.1070 calc R
H34C H Uiso 0.30060 0.16700 -0.14900 1.000 0.1070 calc R
H35A H Uiso 0.57470 0.34430 0.17640 1.000 0.0560 calc R
H35B H Uiso 0.50200 0.34150 0.10340 1.000 0.0560 calc R
H36A H Uiso 0.47190 0.21710 0.14930 1.000 0.0640 calc R
H36B H Uiso 0.54590 0.21530 0.22120 1.000 0.0640 calc R
H37A H Uiso 0.52210 0.34940 0.26190 1.000 0.0810 calc R
H37B H Uiso 0.44800 0.35040 0.19060 1.000 0.0810 calc R
H38A H Uiso 0.41620 0.22870 0.23910 1.000 0.1280 calc R
H38B H Uiso 0.49040 0.22730 0.31040 1.000 0.1280 calc R
H38C H Uiso 0.43920 0.30570 0.29950 1.000 0.1280 calc R
H39A H Uiso 0.65050 0.16840 0.12600 1.000 0.0630 calc R
H39B H Uiso 0.61350 0.15840 0.17950 1.000 0.0630 calc R
H40A H Uiso 0.69850 0.30390 0.19180 1.000 0.0870 calc R
H40B H Uiso 0.67000 0.27800 0.25090 1.000 0.0870 calc R
H41A H Uiso 0.76620 0.18100 0.22550 1.000 0.0970 calc R
H41B H Uiso 0.73920 0.15850 0.28640 1.000 0.0970 calc R
H42A H Uiso 0.79050 0.28580 0.35200 1.000 0.1190 calc R
H42B H Uiso 0.82130 0.30150 0.29300 1.000 0.1190 calc R
H42C H Uiso 0.84500 0.21950 0.34810 1.000 0.1190 calc R
H43A H Uiso -0.00310 0.37920 0.32610 1.000 0.0530 calc R
H43B H Uiso 0.03190 0.38200 0.27030 1.000 0.0530 calc R
H44A H Uiso -0.07170 0.26270 0.25890 1.000 0.0620 calc R
H44B H Uiso -0.03440 0.25950 0.20510 1.000 0.0620 calc R
H45A H Uiso -0.07760 0.39840 0.15730 1.000 0.0780 calc R
H45B H Uiso -0.11360 0.40360 0.21230 1.000 0.0780 calc R
H46A H Uiso -0.14980 0.27800 0.09540 1.000 0.1190 calc R
H46B H Uiso -0.18930 0.29470 0.14580 1.000 0.1190 calc R
H46C H Uiso -0.19170 0.36560 0.08570 1.000 0.1190 calc R
H47A H Uiso 0.05760 0.18790 0.27240 1.000 0.0480 calc R
H47B H Uiso 0.13290 0.19150 0.34100 1.000 0.0480 calc R
H48A H Uiso 0.15400 0.31870 0.28350 1.000 0.0540 calc R
H48B H Uiso 0.08130 0.30260 0.21160 1.000 0.0540 calc R
H49A H Uiso 0.11990 0.16240 0.19640 1.000 0.0610 calc R
H49B H Uiso 0.19310 0.18230 0.26560 1.000 0.0610 calc R
H50A H Uiso 0.13760 0.27270 0.12460 1.000 0.0930 calc R
H50B H Uiso 0.21040 0.29380 0.19400 1.000 0.0930 calc R
H50C H Uiso 0.19830 0.20360 0.15050 1.000 0.0930 calc R
H51A H Uiso 0.00550 0.18850 0.35320 1.000 0.0500 calc R
H51B H Uiso 0.08030 0.18460 0.42280 1.000 0.0500 calc R
H52A H Uiso -0.02170 0.30750 0.41020 1.000 0.0550 calc R
H52B H Uiso 0.05330 0.30250 0.48030 1.000 0.0550 calc R
H53A H Uiso 0.02860 0.16230 0.51000 1.000 0.0630 calc R
H53B H Uiso -0.04620 0.16720 0.44000 1.000 0.0630 calc R
H54A H Uiso -0.00060 0.27830 0.56900 1.000 0.1070 calc R
H54B H Uiso -0.07600 0.27960 0.49980 1.000 0.1070 calc R
H54C H Uiso -0.05080 0.19790 0.55510 1.000 0.1070 calc R
H55A H Uiso 0.14230 0.37860 0.37500 1.000 0.0530 calc R
H55B H Uiso 0.10670 0.37880 0.43030 1.000 0.0530 calc R
H56A H Uiso 0.20570 0.25380 0.43850 1.000 0.0570 calc R
H56B H Uiso 0.17220 0.25950 0.49600 1.000 0.0570 calc R
H57A H Uiso 0.22430 0.39610 0.53870 1.000 0.0700 calc R
H57B H Uiso 0.25710 0.39150 0.48060 1.000 0.0700 calc R
H58A H Uiso 0.32390 0.27230 0.54710 1.000 0.0980 calc R
H58B H Uiso 0.29090 0.27660 0.60510 1.000 0.0980 calc R
H58C H Uiso 0.33920 0.35300 0.60280 1.000 0.0980 calc R
H2 H Uiso 0.25150 -0.02240 0.16980 1.000 0.0480 calc R
H3 H Uiso 0.18570 -0.00460 0.23260 1.000 0.0480 calc R
H3A H Uiso 0.3375(13) 0.0577(17) 0.4757(15) 1.000 0.046(7) . .
H3B H Uiso 0.4060(15) 0.0429(18) 0.4800(15) 1.000 0.048(8) . .
H7 H Uiso 0.43580 0.00700 0.25260 1.000 0.0460 calc R
H8 H Uiso 0.31920 -0.03820 0.12060 1.000 0.0460 calc R
H8A H Uiso 0.0984(14) 0.4765(17) 0.0105(14) 1.000 0.040(7) . .
H8B H Uiso 0.1627(13) 0.4596(17) 0.0041(15) 1.000 0.046(7) . .
H15 H Uiso 0.27600 0.49730 0.32130 1.000 0.0530 calc R
H16 H Uiso 0.33250 0.46630 0.25030 1.000 0.0520 calc R
H20 H Uiso 0.09370 0.52630 0.25030 1.000 0.0480 calc R
H21 H Uiso 0.22100 0.54480 0.37670 1.000 0.0500 calc R
H60C H Uiso 0.04180 -0.00600 0.13070 1.000 0.1610 . .
H61A H Uiso 0.04720 0.03810 0.03560 1.000 0.1720 calc R
H61B H Uiso 0.10040 -0.03700 0.04420 1.000 0.1720 calc R
H61C H Uiso 0.12610 0.04790 0.09540 1.000 0.1720 calc R

loop_
_atom_type_symbol
_atom_type_description
_atom_type_scat_dispersion_real
_atom_type_scat_dispersion_imag
_atom_type_scat_source
C C 0.0033 0.0016 'International Tables Vol C Tables 4.2.6.8 and 6.1.1.4'
H H 0.0000 0.0000 'International Tables Vol C Tables 4.2.6.8 and 6.1.1.4'
N N 0.0061 0.0033 'International Tables Vol C Tables 4.2.6.8 and 6.1.1.4'
O O 0.0106 0.0060 'International Tables Vol C Tables 4.2.6.8 and 6.1.1.4'

loop_
_geom_angle_atom_site_label_1
_geom_angle_atom_site_label_2
_geom_angle_atom_site_label_3
_geom_angle
_geom_angle_publ_flag
C61 O60 H60C 109.00 no
C27 N11 C31 110.52(19) yes
C27 N11 C35 107.61(19) yes
C31 N11 C35 110.3(2) yes
C31 N11 C39 108.06(19) yes
C35 N11 C39 110.02(19) yes
C27 N11 C39 110.3(2) yes
C51 N12 C55 110.55(18) yes
C43 N12 C47 110.44(18) yes
C43 N12 C51 110.9(2) yes
C47 N12 C51 106.72(19) yes
C47 N12 C55 110.9(2) yes
C43 N12 C55 107.46(19) yes
C5 N3 H3B 120.3(19) no
C5 N3 H3A 116.9(18) no
H3A N3 H3B 118(3) no
C18 N8 H8A 118.9(18) no
H8A N8 H8B 116(3) no
C18 N8 H8B 119.9(18) no
N11 C27 C28 115.7(2) yes
C27 C28 C29 111.9(2) no
C28 C29 C30 112.7(3) no
N11 C31 C32 114.7(2) yes
C31 C32 C33 112.8(2) no
C32 C33 C34 111.7(3) no
N11 C35 C36 115.7(2) yes
C35 C36 C37 111.0(2) no
C36 C37 C38 113.3(3) no
N11 C39 C40 114.9(2) yes
C39 C40 C41 114.2(3) no
C40 C41 C42 115.1(4) no
N11 C27 H27B 108.00 no
C28 C27 H27A 108.00 no
C28 C27 H27B 108.00 no
H27A C27 H27B 107.00 no
N11 C27 H27A 108.00 no
C27 C28 H28B 109.00 no
C29 C28 H28A 109.00 no
H28A C28 H28B 108.00 no
C29 C28 H28B 109.00 no
C27 C28 H28A 109.00 no
C30 C29 H29B 109.00 no
H29A C29 H29B 108.00 no
C30 C29 H29A 109.00 no
C28 C29 H29A 109.00 no
C28 C29 H29B 109.00 no
C29 C30 H30A 109.00 no
C29 C30 H30C 109.00 no
C29 C30 H30B 109.00 no
H30A C30 H30B 109.00 no
H30A C30 H30C 110.00 no
H30B C30 H30C 109.00 no
N11 C31 H31B 109.00 no
C32 C31 H31A 109.00 no
H31A C31 H31B 108.00 no
C32 C31 H31B 109.00 no
N11 C31 H31A 109.00 no
C33 C32 H32B 109.00 no
C33 C32 H32A 109.00 no
H32A C32 H32B 108.00 no
C31 C32 H32A 109.00 no
C31 C32 H32B 109.00 no
C32 C33 H33B 109.00 no
C34 C33 H33B 109.00 no
H33A C33 H33B 108.00 no
C32 C33 H33A 109.00 no
C34 C33 H33A 109.00 no
C33 C34 H34B 109.00 no
C33 C34 H34C 109.00 no
H34B C34 H34C 110.00 no
H34A C34 H34B 109.00 no
C33 C34 H34A 109.00 no
H34A C34 H34C 109.00 no
C36 C35 H35B 108.00 no
H35A C35 H35B 107.00 no
C36 C35 H35A 108.00 no
N11 C35 H35B 108.00 no
N11 C35 H35A 108.00 no
C35 C36 H36A 109.00 no
C37 C36 H36B 109.00 no
C35 C36 H36B 109.00 no
H36A C36 H36B 108.00 no
C37 C36 H36A 109.00 no
C36 C37 H37A 109.00 no
H37A C37 H37B 108.00 no
C38 C37 H37A 109.00 no
C38 C37 H37B 109.00 no
C36 C37 H37B 109.00 no
C37 C38 H38C 109.00 no
H38A C38 H38C 109.00 no
H38B C38 H38C 109.00 no
H38A C38 H38B 109.00 no
C37 C38 H38A 110.00 no
C37 C38 H38B 110.00 no
N11 C39 H39A 109.00 no
C40 C39 H39A 109.00 no
C40 C39 H39B 109.00 no
H39A C39 H39B 108.00 no
N11 C39 H39B 109.00 no
C39 C40 H40B 109.00 no
C41 C40 H40A 109.00 no
H40A C40 H40B 108.00 no
C41 C40 H40B 109.00 no
C39 C40 H40A 109.00 no
C42 C41 H41B 108.00 no
H41A C41 H41B 107.00 no
C42 C41 H41A 109.00 no
C40 C41 H41A 109.00 no
C40 C41 H41B 109.00 no
C41 C42 H42A 109.00 no
C41 C42 H42C 110.00 no
C41 C42 H42B 109.00 no
H42A C42 H42B 109.00 no
H42B C42 H42C 109.00 no
H42A C42 H42C 109.00 no
N12 C43 C44 115.7(2) yes
C43 C44 C45 110.6(2) no
C44 C45 C46 112.2(3) no
N12 C47 C48 116.0(2) yes
C47 C48 C49 109.0(2) no
C48 C49 C50 113.1(2) no
N12 C51 C52 115.5(2) yes
C51 C52 C53 110.7(2) no
C52 C53 C54 112.5(2) no
N12 C55 C56 115.5(2) yes
C55 C56 C57 111.3(2) no
C56 C57 C58 112.1(3) no
H43A C43 H43B 107.00 no
N12 C43 H43B 108.00 no
C44 C43 H43A 108.00 no
C44 C43 H43B 108.00 no
N12 C43 H43A 108.00 no
C43 C44 H44A 110.00 no
C45 C44 H44B 110.00 no
C45 C44 H44A 110.00 no
C43 C44 H44B 110.00 no
H44A C44 H44B 108.00 no
C46 C45 H45A 109.00 no
C44 C45 H45A 109.00 no
C46 C45 H45B 109.00 no
C44 C45 H45B 109.00 no
H45A C45 H45B 108.00 no
H46A C46 H46C 110.00 no
H46B C46 H46C 109.00 no
C45 C46 H46B 110.00 no
H46A C46 H46B 109.00 no
C45 C46 H46A 110.00 no
C45 C46 H46C 109.00 no
N12 C47 H47A 108.00 no
C48 C47 H47B 108.00 no
C48 C47 H47A 108.00 no
N12 C47 H47B 108.00 no
H47A C47 H47B 107.00 no
C49 C48 H48A 110.00 no
C47 C48 H48B 110.00 no
H48A C48 H48B 108.00 no
C47 C48 H48A 110.00 no
C49 C48 H48B 110.00 no
H49A C49 H49B 108.00 no
C48 C49 H49A 109.00 no
C48 C49 H49B 109.00 no
C50 C49 H49A 109.00 no
C50 C49 H49B 109.00 no
C49 C50 H50A 109.00 no
C49 C50 H50B 109.00 no
C49 C50 H50C 110.00 no
H50A C50 H50B 109.00 no
H50A C50 H50C 109.00 no
H50B C50 H50C 109.00 no
N12 C51 H51A 108.00 no
H51A C51 H51B 107.00 no
N12 C51 H51B 108.00 no
C52 C51 H51B 108.00 no
C52 C51 H51A 108.00 no
C53 C52 H52B 110.00 no
H52A C52 H52B 108.00 no
C53 C52 H52A 109.00 no
C51 C52 H52B 109.00 no
C51 C52 H52A 109.00 no
C52 C53 H53A 109.00 no
C52 C53 H53B 109.00 no
C54 C53 H53A 109.00 no
C54 C53 H53B 109.00 no
H53A C53 H53B 108.00 no
C53 C54 H54A 110.00 no
C53 C54 H54C 109.00 no
H54A C54 H54B 109.00 no
C53 C54 H54B 110.00 no
H54A C54 H54C 109.00 no
H54B C54 H54C 109.00 no
N12 C55 H55A 108.00 no
H55A C55 H55B 108.00 no
C56 C55 H55B 108.00 no
C56 C55 H55A 108.00 no
N12 C55 H55B 108.00 no
C57 C56 H56B 109.00 no
C55 C56 H56B 109.00 no
C55 C56 H56A 109.00 no
H56A C56 H56B 108.00 no
C57 C56 H56A 109.00 no
C58 C57 H57A 109.00 no
C56 C57 H57A 109.00 no
C56 C57 H57B 109.00 no
H57A C57 H57B 108.00 no
C58 C57 H57B 109.00 no
H58A C58 H58B 110.00 no
H58B C58 H58C 110.00 no
C57 C58 H58C 110.00 no
C57 C58 H58A 109.00 no
H58A C58 H58C 109.00 no
C57 C58 H58B 109.00 no
C2 C1 C7 123.2(2) no
C2 C1 C6 116.8(2) no
C6 C1 C7 120.0(2) no
C1 C2 C3 120.6(2) no
C2 C3 C4 122.2(2) no
C5 C4 C12 118.8(2) no
C3 C4 C12 121.4(2) no
C3 C4 C5 119.8(2) no
N3 C5 C6 120.4(2) yes
N3 C5 C4 122.4(2) yes
C4 C5 C6 117.2(2) no
C5 C6 C13 116.6(2) no
C1 C6 C5 123.3(2) no
C1 C6 C13 120.1(2) no
C1 C7 C8 124.8(2) no
C7 C8 C9 126.3(3) no
C8 C9 C10 122.1(2) no
C8 C9 C11 119.9(2) no
C10 C9 C11 117.9(3) no
N4 C10 C9 179.1(3) yes
N5 C11 C9 179.1(3) yes
N1 C12 C4 178.5(3) yes
N2 C13 C6 175.6(3) yes
C3 C2 H2 120.00 no
C1 C2 H2 120.00 no
C2 C3 H3 119.00 no
C4 C3 H3 119.00 no
C8 C7 H7 118.00 no
C1 C7 H7 118.00 no
C9 C8 H8 117.00 no
C7 C8 H8 117.00 no
C15 C14 C19 117.3(2) no
C15 C14 C20 122.8(2) no
C19 C14 C20 119.9(2) no
C14 C15 C16 121.4(2) no
C15 C16 C17 121.1(3) no
C16 C17 C25 119.3(3) no
C18 C17 C25 120.0(2) no
C16 C17 C18 120.8(2) no
C17 C18 C19 116.7(2) no
N8 C18 C17 121.8(2) yes
N8 C18 C19 121.4(3) yes
C14 C19 C18 122.7(2) no
C18 C19 C26 118.1(2) no
C14 C19 C26 119.2(2) no
C14 C20 C21 124.5(3) no
C20 C21 C22 126.6(3) no
C21 C22 C23 120.7(2) no
C21 C22 C24 121.0(3) no
C23 C22 C24 118.3(3) no
N9 C23 C22 177.6(3) yes
N10 C24 C22 178.9(3) yes
N6 C25 C17 179.3(3) yes
N7 C26 C19 178.9(3) yes
C14 C15 H15 119.00 no
C16 C15 H15 119.00 no
C17 C16 H16 119.00 no
C15 C16 H16 119.00 no
C14 C20 H20 118.00 no
C21 C20 H20 118.00 no
C20 C21 H21 117.00 no
C22 C21 H21 117.00 no
O60 C61 H61A 110.00 no
O60 C61 H61B 109.00 no
O60 C61 H61C 109.00 no
H61A C61 H61B 109.00 no
H61A C61 H61C 110.00 no
H61B C61 H61C 109.00 no

loop_
_geom_bond_atom_site_label_1
_geom_bond_atom_site_label_2
_geom_bond_distance
_geom_bond_publ_flag
O60 C61 1.411(6) yes
O60 H60C 0.8400 no
N11 C35 1.523(4) yes
N11 C27 1.521(4) yes
N11 C31 1.521(3) yes
N11 C39 1.515(4) yes
N12 C51 1.524(3) yes
N12 C43 1.518(3) yes
N12 C55 1.517(3) yes
N12 C47 1.516(3) yes
N1 C12 1.151(4) yes
N2 C13 1.146(4) yes
N3 C5 1.354(3) yes
N4 C10 1.153(4) yes
N5 C11 1.152(3) yes
N3 H3B 0.85(3) no
N3 H3A 0.88(3) no
N6 C25 1.148(4) yes
N7 C26 1.144(4) yes
N8 C18 1.357(3) yes
N9 C23 1.160(5) yes
N10 C24 1.153(4) yes
N8 H8B 0.89(3) no
N8 H8A 0.86(3) no
C27 C28 1.522(4) no
C28 C29 1.512(5) no
C29 C30 1.506(5) no
C31 C32 1.516(4) no
C32 C33 1.517(4) no
C33 C34 1.516(5) no
C35 C36 1.514(4) no
C36 C37 1.511(5) no
C37 C38 1.512(6) no
C39 C40 1.537(4) no
C40 C41 1.455(5) no
C41 C42 1.478(5) no
C27 H27B 0.9900 no
C27 H27A 0.9900 no
C28 H28A 0.9900 no
C28 H28B 0.9900 no
C29 H29B 0.9900 no
C29 H29A 0.9900 no
C30 H30B 0.9800 no
C30 H30C 0.9800 no
C30 H30A 0.9800 no
C31 H31B 0.9900 no
C31 H31A 0.9900 no
C32 H32B 0.9900 no
C32 H32A 0.9900 no
C33 H33B 0.9900 no
C33 H33A 0.9900 no
C34 H34B 0.9800 no
C34 H34C 0.9800 no
C34 H34A 0.9800 no
C35 H35B 0.9900 no
C35 H35A 0.9900 no
C36 H36B 0.9900 no
C36 H36A 0.9900 no
C37 H37A 0.9900 no
C37 H37B 0.9900 no
C38 H38A 0.9800 no
C38 H38B 0.9800 no
C38 H38C 0.9800 no
C39 H39B 0.9900 no
C39 H39A 0.9900 no
C40 H40A 0.9900 no
C40 H40B 0.9900 no
C41 H41B 0.9900 no
C41 H41A 0.9900 no
C42 H42C 0.9800 no
C42 H42A 0.9800 no
C42 H42B 0.9800 no
C43 C44 1.512(4) no
C44 C45 1.522(4) no
C45 C46 1.505(5) no
C47 C48 1.520(4) no
C48 C49 1.523(4) no
C49 C50 1.517(5) no
C51 C52 1.514(4) no
C52 C53 1.519(4) no
C53 C54 1.518(5) no
C55 C56 1.513(4) no
C56 C57 1.522(4) no
C57 C58 1.509(5) no
C43 H43A 0.9900 no
C43 H43B 0.9900 no
C44 H44A 0.9900 no
C44 H44B 0.9900 no
C45 H45A 0.9900 no
C45 H45B 0.9900 no
C46 H46B 0.9800 no
C46 H46A 0.9800 no
C46 H46C 0.9800 no
C47 H47A 0.9900 no
C47 H47B 0.9900 no
C48 H48B 0.9900 no
C48 H48A 0.9900 no
C49 H49A 0.9900 no
C49 H49B 0.9900 no
C50 H50B 0.9800 no
C50 H50A 0.9800 no
C50 H50C 0.9800 no
C51 H51A 0.9900 no
C51 H51B 0.9900 no
C52 H52B 0.9900 no
C52 H52A 0.9900 no
C53 H53A 0.9900 no
C53 H53B 0.9900 no
C54 H54A 0.9800 no
C54 H54C 0.9800 no
C54 H54B 0.9800 no
C55 H55B 0.9900 no
C55 H55A 0.9900 no
C56 H56A 0.9900 no
C56 H56B 0.9900 no
C57 H57B 0.9900 no
C57 H57A 0.9900 no
C58 H58C 0.9800 no
C58 H58B 0.9800 no
C58 H58A 0.9800 no
C1 C7 1.442(4) no
C1 C2 1.414(4) no
C1 C6 1.409(3) no
C2 C3 1.366(4) no
C3 C4 1.402(3) no
C4 C5 1.400(4) no
C4 C12 1.425(4) no
C5 C6 1.421(4) no
C6 C13 1.426(4) no
C7 C8 1.358(3) no
C8 C9 1.420(4) no
C9 C10 1.412(4) no
C9 C11 1.414(3) no
C2 H2 0.9500 no
C3 H3 0.9500 no
C7 H7 0.9500 no
C8 H8 0.9500 no
C14 C19 1.418(3) no
C14 C20 1.443(4) no
C14 C15 1.404(4) no
C15 C16 1.361(4) no
C16 C17 1.403(3) no
C17 C18 1.410(4) no
C17 C25 1.424(4) no
C18 C19 1.414(4) no
C19 C26 1.429(4) no
C20 C21 1.359(3) no
C21 C22 1.406(4) no
C22 C24 1.418(4) no
C22 C23 1.390(5) no
C15 H15 0.9500 no
C16 H16 0.9500 no
C20 H20 0.9500 no
C21 H21 0.9500 no
C61 H61A 0.9800 no
C61 H61B 0.9800 no
C61 H61C 0.9800 no

loop_
_geom_contact_atom_site_label_1
_geom_contact_atom_site_label_2
_geom_contact_distance
_geom_contact_site_symmetry_2
_geom_contact_publ_flag
O60 N9 2.859(5) 2_545 no
O60 C3 3.330(4) . no
O60 H3 2.4200 . no
O60 H43A 2.5300 2_545 no
O60 H52A 2.7000 2_545 no
N1 N8 3.119(3) 4_555 no
N1 N6 3.218(3) 4_555 no
N1 C47 3.437(3) . no
N2 N3 3.124(3) 3_656 no
N3 N2 3.124(3) 3_656 no
N3 N6 2.976(4) 4_555 no
N6 N1 3.218(3) 4_554 no
N6 N3 2.976(4) 4_554 no
N7 N8 3.194(4) 3_565 no
N8 N7 3.194(4) 3_565 no
N8 N1 3.119(3) 4_554 no
N9 O60 2.859(5) 2_555 no
N10 C8 3.442(4) 4_555 no
N1 H8B 2.26(3) 4_555 no
N1 H46C 2.9100 2_545 no
N1 H47B 2.5200 . no
N1 H3A 2.92(3) . no
N2 H35B 2.9300 2_645 no
N2 H3B 2.87(3) . no
N2 H29B 2.5900 4_555 no
N2 H27B 2.6000 4_555 no
N2 H3B 2.35(3) 3_656 no
N4 H39B 2.8200 . no
N4 H31B 2.7800 . no
N4 H16 2.7000 2_645 no
N5 H31A 2.8100 3_655 no
N5 H21 2.5500 4_554 no
N5 H28A 2.9000 3_655 no
N5 H39A 2.5500 3_655 no
N5 H15 2.6900 4_554 no
N5 H33A 2.9500 . no
N6 H3A 2.15(3) 4_554 no
N7 H53B 2.9400 2_555 no
N7 H8A 2.37(3) 3_565 no
N7 H20 2.9000 . no
N9 H47A 2.5500 2_555 no
N9 H60C 2.0500 2_555 no
N9 H49A 2.9000 2_555 no
N10 H8 2.5100 4_555 no
N10 H42A 2.7300 3_666 no
N10 H61B 2.6400 4_555 no
N10 H2 2.7100 4_555 no
C3 C49 3.558(4) . no
C3 O60 3.330(4) . no
C8 N10 3.442(4) 4_554 no
C13 C35 3.511(4) 2_645 no
C14 C41 3.516(5) 2_655 no
C15 C41 3.386(5) 2_655 no
C28 C32 3.594(5) . no
C32 C28 3.594(5) . no
C35 C13 3.511(4) 2_655 no
C41 C15 3.386(5) 2_645 no
C41 C14 3.516(5) 2_645 no
C44 C48 3.567(5) . no
C47 N1 3.437(3) . no
C48 C44 3.567(5) . no
C49 C3 3.558(4) . no
C52 C56 3.578(5) . no
C56 C52 3.578(5) . no
C1 H35A 2.9600 2_645 no
C2 H8 2.6600 . no
C3 H49B 2.9400 . no
C4 H49B 2.8800 . no
C5 H27A 2.8800 2_645 no
C6 H27A 2.9300 2_645 no
C6 H35A 3.0400 2_645 no
C7 H35A 2.9600 2_645 no
C7 H37A 2.9400 2_645 no
C8 H58C 2.7700 4_554 no
C8 H37A 3.0200 2_645 no
C8 H2 2.7200 . no
C9 H37A 3.0300 2_645 no
C9 H58C 3.0200 4_554 no
C10 H31B 2.9500 . no
C10 H37A 2.9200 2_645 no
C10 H7 2.6700 . no
C11 H33A 2.9600 . no
C11 H31A 3.0300 3_655 no
C12 H49B 2.9500 . no
C12 H45B 3.0400 2_545 no
C12 H47B 2.9200 . no
C12 H3A 2.46(3) . no
C12 H46C 2.9600 2_545 no
C13 H35B 3.0700 2_645 no
C13 H35A 3.0200 2_645 no
C13 H7 2.4800 . no
C13 H3B 2.46(3) . no
C14 H41A 2.9900 2_655 no
C15 H41B 2.8500 2_655 no
C15 H41A 2.9800 2_655 no
C15 H21 2.6300 . no
C15 H34C 2.8800 4_555 no
C16 H41B 2.9200 2_655 no
C17 H50B 3.0300 . no
C20 H55A 3.0000 . no
C21 H15 2.6900 . no
C21 H55A 2.7900 . no
C22 H55A 3.0400 . no
C23 H44B 3.0700 2_555 no
C23 H20 2.6300 . no
C23 H60C 2.7800 2_555 no
C24 H61B 2.7600 4_555 no
C25 H8B 2.54(3) . no
C26 H53B 2.9100 2_555 no
C26 H20 2.4700 . no
C26 H53A 3.0600 4_554 no
C26 H8A 2.48(3) . no
C27 H32A 2.7200 . no
C27 H40A 2.6500 . no
C28 H31A 2.7000 . no
C28 H39A 2.7100 . no
C31 H36A 2.7100 . no
C31 H28B 2.7100 . no
C32 H35B 2.7100 . no
C32 H27B 2.6900 . no
C35 H40B 2.7400 . no
C35 H32B 2.6400 . no
C36 H31B 2.6700 . no
C36 H39B 2.7400 . no
C39 H36B 2.7100 . no
C39 H28A 2.7200 . no
C40 H35A 2.6200 . no
C40 H27A 2.6900 . no
C43 H48B 2.7600 . no
C43 H52A 2.7400 . no
C44 H48B 3.0800 . no
C44 H51A 2.7000 . no
C44 H47A 2.7200 . no
C47 H44B 2.6700 . no
C47 H56A 2.7000 . no
C48 H55A 2.7400 . no
C48 H44B 3.0800 . no
C48 H43B 2.6800 . no
C51 H44A 2.7500 . no
C51 H56B 2.7100 . no
C52 H55B 2.7000 . no
C52 H56B 3.0800 . no
C52 H43A 2.7300 . no
C53 H42C 3.0900 1_455 no
C55 H52B 2.7000 . no
C55 H48A 2.7300 . no
C56 H47B 2.6900 . no
C56 H51B 2.7000 . no
C56 H52B 3.0800 . no
C61 H3 2.9300 . no
C61 H61A 2.8400 3_555 no
H2 H8 2.1100 . no
H2 C8 2.7200 . no
H2 N10 2.7100 4_554 no
H3 H61C 2.5500 . no
H3 C61 2.9300 . no
H3 O60 2.4200 . no
H3A C12 2.46(3) . no
H3A N6 2.15(3) 4_555 no
H3A N1 2.92(3) . no
H3B C13 2.46(3) . no
H3B N2 2.87(3) . no
H3B N2 2.35(3) 3_656 no
H7 C10 2.6700 . no
H7 C13 2.4800 . no
H8 N10 2.5100 4_554 no
H8 H2 2.1100 . no
H8 C2 2.6600 . no
H8A N7 2.37(3) 3_565 no
H8A C26 2.48(3) . no
H8B N1 2.26(3) 4_554 no
H8B C25 2.54(3) . no
H15 N5 2.6900 4_555 no
H15 C21 2.6900 . no
H15 H21 2.0900 . no
H16 N4 2.7000 2_655 no
H20 C23 2.6300 . no
H20 C26 2.4700 . no
H20 N7 2.9000 . no
H21 H15 2.0900 . no
H21 C15 2.6300 . no
H21 N5 2.5500 4_555 no
H27A H40A 2.0300 . no
H27A C5 2.8800 2_655 no
H27A C6 2.9300 2_655 no
H27A H35A 2.4100 . no
H27A C40 2.6900 . no
H27A H29A 2.4900 . no
H27B H32A 2.2200 . no
H27B H29B 2.5000 . no
H27B N2 2.6000 4_554 no
H27B H35B 2.3400 . no
H27B C32 2.6900 . no
H28A H39A 2.1300 . no
H28A N5 2.9000 3_655 no
H28A C39 2.7200 . no
H28A H30A 2.5900 . no
H28B H31A 2.1900 . no
H28B C31 2.7100 . no
H28B H30B 2.4800 . no
H28B H32A 2.5700 . no
H29A H46C 2.4600 1_655 no
H29A H27A 2.4900 . no
H29B H27B 2.5000 . no
H29B N2 2.5900 4_554 no
H30A H28A 2.5900 . no
H30B H28B 2.4800 . no
H31A H28B 2.1900 . no
H31A H39A 2.4000 . no
H31A N5 2.8100 3_655 no
H31A C11 3.0300 3_655 no
H31A H33B 2.6000 . no
H31A C28 2.7000 . no
H31B C10 2.9500 . no
H31B N4 2.7800 . no
H31B H39B 2.3700 . no
H31B H36A 2.1700 . no
H31B C36 2.6700 . no
H31B H33A 2.4500 . no
H32A H28B 2.5700 . no
H32A H27B 2.2200 . no
H32A H34B 2.5500 . no
H32A C27 2.7200 . no
H32B H35B 2.0900 . no
H32B H34A 2.4800 . no
H32B C35 2.6400 . no
H33A N5 2.9500 . no
H33A H31B 2.4500 . no
H33A C11 2.9600 . no
H33B H31A 2.6000 . no
H34A H32B 2.4800 . no
H34B H32A 2.5500 . no
H34C C15 2.8800 4_554 no
H35A C1 2.9600 2_655 no
H35A C40 2.6200 . no
H35A H27A 2.4100 . no
H35A H37A 2.4300 . no
H35A C6 3.0400 2_655 no
H35A C7 2.9600 2_655 no
H35A C13 3.0200 2_655 no
H35A H40B 2.1900 . no
H35B C32 2.7100 . no
H35B H27B 2.3400 . no
H35B H37B 2.4900 . no
H35B N2 2.9300 2_655 no
H35B H32B 2.0900 . no
H35B C13 3.0700 2_655 no
H36A H31B 2.1700 . no
H36A C31 2.7100 . no
H36A H38A 2.5600 . no
H36B H38B 2.5500 . no
H36B H39B 2.1700 . no
H36B C39 2.7100 . no
H37A H35A 2.4300 . no
H37A C8 3.0200 2_655 no
H37A C7 2.9400 2_655 no
H37A C10 2.9200 2_655 no
H37A C9 3.0300 2_655 no
H37B H35B 2.4900 . no
H38A H36A 2.5600 . no
H38B H36B 2.5500 . no
H39A H28A 2.1300 . no
H39A C28 2.7100 . no
H39A H41A 2.4100 . no
H39A N5 2.5500 3_655 no
H39A H31A 2.4000 . no
H39B N4 2.8200 . no
H39B C36 2.7400 . no
H39B H36B 2.1700 . no
H39B H31B 2.3700 . no
H40A H27A 2.0300 . no
H40A H42B 2.5300 . no
H40A C27 2.6500 . no
H40B H35A 2.1900 . no
H40B C35 2.7400 . no
H40B H42A 2.4900 . no
H41A C14 2.9900 2_645 no
H41A H39A 2.4100 . no
H41A C15 2.9800 2_645 no
H41B C16 2.9200 2_645 no
H41B C15 2.8500 2_645 no
H42A N10 2.7300 3_666 no
H42A H40B 2.4900 . no
H42B H40A 2.5300 . no
H42C C53 3.0900 1_655 no
H42C H53B 2.3900 1_655 no
H43A H60C 2.2900 2_555 no
H43A C52 2.7300 . no
H43A H45B 2.4800 . no
H43A H52A 2.1800 . no
H43A H55B 2.3600 . no
H43A O60 2.5300 2_555 no
H43B C48 2.6800 . no
H43B H45A 2.4400 . no
H43B H48B 2.2700 . no
H43B H55A 2.3700 . no
H44A C51 2.7500 . no
H44A H46B 2.5900 . no
H44A H51A 2.1900 . no
H44B C23 3.0700 2_545 no
H44B H46A 2.5000 . no
H44B C47 2.6700 . no
H44B C48 3.0800 . no
H44B H47A 2.1600 . no
H44B H48B 2.5600 . no
H45A H43B 2.4400 . no
H45B C12 3.0400 2_555 no
H45B H43A 2.4800 . no
H46A H44B 2.5000 . no
H46B H44A 2.5900 . no
H46C H29A 2.4600 1_455 no
H46C N1 2.9100 2_555 no
H46C C12 2.9600 2_555 no
H47A C44 2.7200 . no
H47A H44B 2.1600 . no
H47A N9 2.5500 2_545 no
H47A H49A 2.4600 . no
H47A H51A 2.3400 . no
H47B H51B 2.3600 . no
H47B N1 2.5200 . no
H47B C12 2.9200 . no
H47B C56 2.6900 . no
H47B H49B 2.3900 . no
H47B H56A 2.1000 . no
H48A C55 2.7300 . no
H48A H50B 2.5900 . no
H48A H55A 2.1400 . no
H48B C43 2.7600 . no
H48B C44 3.0800 . no
H48B H43B 2.2700 . no
H48B H44B 2.5600 . no
H48B H50A 2.5600 . no
H49A H47A 2.4600 . no
H49A N9 2.9000 2_545 no
H49B C12 2.9500 . no
H49B C4 2.8800 . no
H49B H47B 2.3900 . no
H49B C3 2.9400 . no
H50A H48B 2.5600 . no
H50B C17 3.0300 . no
H50B H48A 2.5900 . no
H50C H58B 2.5700 4_554 no
H51A C44 2.7000 . no
H51A H44A 2.1900 . no
H51A H47A 2.3400 . no
H51A H53B 2.4600 . no
H51B C56 2.7000 . no
H51B H56B 2.2100 . no
H51B H47B 2.3600 . no
H51B H53A 2.4700 . no
H52A O60 2.7000 2_555 no
H52A C43 2.7400 . no
H52A H43A 2.1800 . no
H52A H54B 2.5700 . no
H52B C55 2.7000 . no
H52B C56 3.0800 . no
H52B H54A 2.5300 . no
H52B H55B 2.1800 . no
H52B H56B 2.5600 . no
H53A H51B 2.4700 . no
H53A C26 3.0600 4_555 no
H53B H42C 2.3900 1_455 no
H53B N7 2.9400 2_545 no
H53B C26 2.9100 2_545 no
H53B H51A 2.4600 . no
H54A H52B 2.5300 . no
H54B H52A 2.5700 . no
H55A C48 2.7400 . no
H55A C22 3.0400 . no
H55A C20 3.0000 . no
H55A C21 2.7900 . no
H55A H43B 2.3700 . no
H55A H48A 2.1400 . no
H55A H57B 2.4500 . no
H55B C52 2.7000 . no
H55B H43A 2.3600 . no
H55B H52B 2.1800 . no
H55B H57A 2.5100 . no
H56A H58A 2.5300 . no
H56A C47 2.7000 . no
H56A H47B 2.1000 . no
H56B H58B 2.5300 . no
H56B C51 2.7100 . no
H56B C52 3.0800 . no
H56B H51B 2.2100 . no
H56B H52B 2.5600 . no
H57A H55B 2.5100 . no
H57B H55A 2.4500 . no
H58A H56A 2.5300 . no
H58B H56B 2.5300 . no
H58B H50C 2.5700 4_555 no
H58C C8 2.7700 4_555 no
H58C C9 3.0200 4_555 no
H60C N9 2.0500 2_545 no
H60C C23 2.7800 2_545 no
H60C H43A 2.2900 2_545 no
H61A C61 2.8400 3_555 no
H61A H61A 2.2400 3_555 no
H61B N10 2.6400 4_554 no
H61B C24 2.7600 4_554 no
H61C H3 2.5500 . no

loop_
_geom_hbond_atom_site_label_D
_geom_hbond_atom_site_label_H
_geom_hbond_atom_site_label_A
_geom_hbond_distance_DH
_geom_hbond_distance_HA
_geom_hbond_distance_DA
_geom_hbond_angle_DHA
_geom_hbond_site_symmetry_A
_geom_hbond_publ_flag
N3 H3A N6 0.88(3) 2.15(3) 2.976(4) 156(3) 4_555 yes
N3 H3B N2 0.85(3) 2.35(3) 3.124(3) 153(3) 3_656 yes
N8 H8A N7 0.86(3) 2.37(3) 3.194(4) 159(2) 3_565 yes
N8 H8B N1 0.89(3) 2.26(3) 3.119(3) 164(3) 4_554 yes
O60 H60C N9 0.84 2.05 2.859(5) 160 2_545 yes
C3 H3 O60 0.95 2.42 3.330(4) 160 . yes
C8 H8 N10 0.95 2.51 3.442(4) 166 4_554 yes
C21 H21 N5 0.95 2.55 3.491(4) 170 4_555 yes
C27 H27B N2 0.99 2.60 3.481(4) 149 4_554 yes
C29 H29B N2 0.99 2.59 3.488(4) 151 4_554 yes
C39 H39A N5 0.99 2.55 3.471(4) 154 3_655 yes
C43 H43A O60 0.99 2.53 3.493(4) 164 2_555 yes
C47 H47A N9 0.99 2.55 3.492(4) 159 2_545 yes
C47 H47B N1 0.99 2.52 3.437(3) 155 . yes

loop_
_geom_torsion_atom_site_label_1
_geom_torsion_atom_site_label_2
_geom_torsion_atom_site_label_3
_geom_torsion_atom_site_label_4
_geom_torsion
_geom_torsion_publ_flag
C31 N11 C27 C28 -57.6(3) no
C35 N11 C27 C28 -178.1(2) no
C39 N11 C27 C28 61.9(3) no
C27 N11 C31 C32 -58.6(3) no
C35 N11 C31 C32 60.3(3) no
C39 N11 C31 C32 -179.4(2) no
C27 N11 C35 C36 177.5(2) no
C31 N11 C35 C36 56.9(3) no
C39 N11 C35 C36 -62.3(3) no
C27 N11 C39 C40 61.6(3) no
C31 N11 C39 C40 -177.5(2) no
C35 N11 C39 C40 -57.0(3) no
C47 N12 C51 C52 178.2(2) no
C55 N12 C51 C52 57.6(3) no
C43 N12 C55 C56 178.7(2) no
C47 N12 C55 C56 -60.6(3) no
C51 N12 C55 C56 57.6(3) no
C51 N12 C47 C48 176.6(2) no
C55 N12 C47 C48 -63.0(3) no
C43 N12 C51 C52 -61.5(3) no
C47 N12 C43 C44 58.3(3) no
C51 N12 C43 C44 -59.8(3) no
C55 N12 C43 C44 179.4(2) no
C43 N12 C47 C48 56.0(3) no
N11 C27 C28 C29 -177.8(2) no
C27 C28 C29 C30 -178.2(3) no
N11 C31 C32 C33 -173.1(2) no
C31 C32 C33 C34 177.5(3) no
N11 C35 C36 C37 177.0(2) no
C35 C36 C37 C38 -179.4(3) no
N11 C39 C40 C41 -169.3(3) no
C39 C40 C41 C42 177.8(3) no
N12 C43 C44 C45 -176.3(2) no
C43 C44 C45 C46 -178.5(3) no
N12 C47 C48 C49 172.1(2) no
C47 C48 C49 C50 177.0(2) no
N12 C51 C52 C53 179.3(2) no
C51 C52 C53 C54 -179.9(3) no
N12 C55 C56 C57 176.5(2) no
C55 C56 C57 C58 -179.3(3) no
C6 C1 C2 C3 2.4(3) no
C7 C1 C2 C3 -177.2(2) no
C2 C1 C6 C5 -2.6(3) no
C2 C1 C6 C13 175.3(2) no
C7 C1 C6 C5 177.0(2) no
C7 C1 C6 C13 -5.1(3) no
C2 C1 C7 C8 -2.4(4) no
C6 C1 C7 C8 178.0(2) no
C1 C2 C3 C4 0.1(4) no
C2 C3 C4 C5 -2.6(4) no
C2 C3 C4 C12 177.4(2) no
C3 C4 C5 N3 -179.7(2) no
C3 C4 C5 C6 2.3(3) no
C12 C4 C5 N3 0.3(4) no
C12 C4 C5 C6 -177.7(2) no
N3 C5 C6 C1 -177.7(2) no
N3 C5 C6 C13 4.3(3) no
C4 C5 C6 C1 0.3(3) no
C4 C5 C6 C13 -177.7(2) no
C1 C7 C8 C9 175.2(2) no
C7 C8 C9 C10 0.5(4) no
C7 C8 C9 C11 -175.0(3) no
C19 C14 C15 C16 2.3(4) no
C20 C14 C15 C16 -176.8(3) no
C15 C14 C19 C18 -3.9(4) no
C15 C14 C19 C26 175.0(2) no
C20 C14 C19 C18 175.2(2) no
C20 C14 C19 C26 -5.9(4) no
C15 C14 C20 C21 5.6(4) no
C19 C14 C20 C21 -173.5(2) no
C14 C15 C16 C17 -0.1(4) no
C15 C16 C17 C18 -0.8(4) no
C15 C16 C17 C25 -180.0(3) no
C16 C17 C18 N8 -178.4(3) no
C16 C17 C18 C19 -0.7(4) no
C25 C17 C18 N8 0.8(4) no
C25 C17 C18 C19 178.5(2) no
N8 C18 C19 C14 -179.2(2) no
N8 C18 C19 C26 1.9(4) no
C17 C18 C19 C14 3.1(4) no
C17 C18 C19 C26 -175.8(2) no
C14 C20 C21 C22 178.6(3) no
C20 C21 C22 C23 0.5(4) no
C20 C21 C22 C24 179.8(3) no
